data_7063063
loop_
_publ_author_name
'Ali, Hasrat'
'van Lier, Johan E.'

_publ_section_title
;
 gem-Dibromovinyl phthalonitriles: synthesis, structure elucidation,
 Hirshfeld surface analysis and energy framework calculations
;
_journal_issue 14
_journal_name_full 'New Journal of Chemistry'
_journal_page_first 6350
_journal_page_last 6366
_journal_paper_doi 10.1039/D3NJ04853E
_journal_volume 48
_journal_year 2024
_chemical_formula_moiety 'C16 H8 Br2 N2'
_chemical_formula_sum 'C16 H8 Br2 N2'
_chemical_formula_weight 388.06
_space_group_IT_number 2
_space_group_name_Hall '-P 1'
_space_group_name_H-M_alt 'P -1'
_symmetry_cell_setting triclinic
_symmetry_Int_Tables_number 2
_symmetry_space_group_name_Hall '-P 1'
_symmetry_space_group_name_H-M 'P -1'
_atom_sites_solution_hydrogens geom
_audit_conform_dict_location ftp://ftp.iucr.org/pub/cif_core.dic
_audit_conform_dict_name cif_core.dic
_audit_conform_dict_version 2.4.5
_audit_creation_date 2023-04-18T09:17:44-00:00
_audit_creation_method 'WinGX routine CIF_UPDATE'
_audit_update_record
;
2023-09-11 deposited with the CCDC.	2024-02-26 downloaded from the CCDC.
;
_cell_angle_alpha 91.706(5)
_cell_angle_beta 92.741(5)
_cell_angle_gamma 98.326(5)
_cell_formula_units_Z 2
_cell_length_a 3.9428(12)
_cell_length_b 7.726(2)
_cell_length_c 22.719(7)
_cell_measurement_reflns_used 9879
_cell_measurement_temperature 173(2)
_cell_measurement_theta_max 26.34
_cell_measurement_theta_min 2.67
_cell_measurement_wavelength 0.71073
_cell_volume 683.5(3)
_computing_cell_refinement 'SAINT V8.38A integration software'
_computing_data_collection 'Bruker APEX2 software'
_computing_data_reduction 'SORTAV (Blessing, 1995)'
_computing_molecular_graphics 'Ortep for Windows (Farrugia, 2012)'
_computing_publication_material 'WinGX publication routines (Farrugia, 2012)'
_computing_structure_refinement 'SHELXL-2018/3 (Sheldrick, 2018)'
_diffrn_ambient_temperature 173(2)
_diffrn_detector 'APEX-II CCD'
_diffrn_measured_fraction_theta_full 0.996
_diffrn_measured_fraction_theta_max 0.986
_diffrn_measurement_device '\k-geometry diffractometer'
_diffrn_measurement_device_type 'Bruker APEX-II'
_diffrn_measurement_method '\f or \w oscillation scans'
_diffrn_orient_matrix_type 'x-axis to radiation source'
_diffrn_orient_matrix_UB_11 0.060589
_diffrn_orient_matrix_UB_12 0.130101
_diffrn_orient_matrix_UB_13 -0.000917
_diffrn_orient_matrix_UB_21 0.109248
_diffrn_orient_matrix_UB_22 -0.01265
_diffrn_orient_matrix_UB_23 -0.03842
_diffrn_orient_matrix_UB_31 -0.224237
_diffrn_orient_matrix_UB_32 0.007044
_diffrn_orient_matrix_UB_33 -0.021626
_diffrn_radiation_monochromator graphite
_diffrn_radiation_type MoK\a
_diffrn_radiation_wavelength 0.71073
_diffrn_reflns_av_R_equivalents 0.0457
_diffrn_reflns_av_unetI/netI 0.0464
_diffrn_reflns_Laue_measured_fraction_full 0.996
_diffrn_reflns_Laue_measured_fraction_max 0.986
_diffrn_reflns_limit_h_max 4
_diffrn_reflns_limit_h_min -4
_diffrn_reflns_limit_k_max 9
_diffrn_reflns_limit_k_min -9
_diffrn_reflns_limit_l_max 28
_diffrn_reflns_limit_l_min -28
_diffrn_reflns_number 12639
_diffrn_reflns_point_group_measured_fraction_full 0.996
_diffrn_reflns_point_group_measured_fraction_max 0.986
_diffrn_reflns_theta_full 25
_diffrn_reflns_theta_max 26.373
_diffrn_reflns_theta_min 1.796
_diffrn_source 'sealed x-ray tube'
_diffrn_standards_number 0
_exptl_absorpt_coefficient_mu 5.919
_exptl_absorpt_correction_T_max 0.745
_exptl_absorpt_correction_T_min 0.515
_exptl_absorpt_correction_type multi-scan
_exptl_absorpt_process_details
;
        SADABS-2016/2 - Bruker AXS area detector scaling and absorption correcti
;
_exptl_crystal_colour colourless
_exptl_crystal_density_diffrn 1.886
_exptl_crystal_density_method 'not measured'
_exptl_crystal_description Needle
_exptl_crystal_F_000 376
_exptl_crystal_size_max 0.555
_exptl_crystal_size_mid 0.04
_exptl_crystal_size_min 0.026
_refine_diff_density_max 0.602
_refine_diff_density_min -0.83
_refine_diff_density_rms 0.136
_refine_ls_extinction_method none
_refine_ls_goodness_of_fit_ref 1.083
_refine_ls_hydrogen_treatment constr
_refine_ls_matrix_type full
_refine_ls_number_constraints 0
_refine_ls_number_parameters 181
_refine_ls_number_reflns 2747
_refine_ls_number_restraints 0
_refine_ls_restrained_S_all 1.083
_refine_ls_R_factor_all 0.0617
_refine_ls_R_factor_gt 0.0471
_refine_ls_shift/su_max 0
_refine_ls_shift/su_mean 0
_refine_ls_structure_factor_coef Fsqd
_refine_ls_weighting_details 'w=1/[\s^2^(Fo^2^)+6.3416P] where P=(Fo^2^+2Fc^2^)/3'
_refine_ls_weighting_scheme calc
_refine_ls_wR_factor_gt 0.1023
_refine_ls_wR_factor_ref 0.1061
_reflns_Friedel_coverage 0
_reflns_number_gt 2220
_reflns_number_total 2747
_reflns_threshold_expression 'I > 2\s(I)'
_cod_data_source_file d3nj04853e2.cif
_cod_data_source_block shelx_CCDC4
_cod_depositor_comments 'Adding full bibliography for 7063059--7063065.cif.'
_cod_original_cell_volume 683.5(4)
_cod_database_code 7063063
_shelx_estimated_absorpt_t_min 0.138
_shelx_estimated_absorpt_t_max 0.861
_shelx_shelxl_version_number 2018/3

loop_
_symmetry_equiv_pos_as_xyz
'x, y, z'
'-x, -y, -z'

loop_
_atom_site_label
_atom_site_type_symbol
_atom_site_fract_x
_atom_site_fract_y
_atom_site_fract_z
_atom_site_U_iso_or_equiv
_atom_site_adp_type
_atom_site_occupancy
_atom_site_site_symmetry_order
_atom_site_calc_flag
_atom_site_refinement_flags_posn
_atom_site_refinement_flags_adp
_atom_site_refinement_flags_occupancy
_atom_site_disorder_assembly
_atom_site_disorder_group
C1 C 0.7932(14) 0.3862(8) 0.8282(3) 0.0188(12) Uani 1 1 d . . . . .
C2 C 0.6699(14) 0.2166(8) 0.8467(2) 0.0174(12) Uani 1 1 d . . . . .
C3 C 0.7697(15) 0.1648(8) 0.9035(3) 0.0205(13) Uani 1 1 d . . . . .
C4 C 0.9832(15) 0.2797(9) 0.9415(3) 0.0235(13) Uani 1 1 d . . . . .
H4 H 1.051283 0.244047 0.979437 0.028 Uiso 1 1 calc R U . . .
C5 C 1.0975(15) 0.4484(9) 0.9238(3) 0.0238(13) Uani 1 1 d . . . . .
H5 H 1.240878 0.528435 0.950046 0.029 Uiso 1 1 calc R U . . .
C6 C 1.0045(15) 0.5003(8) 0.8683(3) 0.0219(13) Uani 1 1 d . . . . .
H6 H 1.085494 0.615885 0.85713 0.026 Uiso 1 1 calc R U . . .
C7 C 0.4259(15) 0.0952(8) 0.8111(3) 0.0193(12) Uani 1 1 d . . . . .
C8 C 0.6424(17) -0.0087(9) 0.9212(3) 0.0264(14) Uani 1 1 d . . . . .
C9 C 0.6972(14) 0.4443(8) 0.7688(2) 0.0175(12) Uani 1 1 d . . . . .
C10 C 0.6159(15) 0.6115(8) 0.7631(2) 0.0200(12) Uani 1 1 d . . . . .
H10 H 0.625492 0.686691 0.797203 0.024 Uiso 1 1 calc R U . . .
C11 C 0.5202(16) 0.6719(8) 0.7085(3) 0.0225(13) Uani 1 1 d . . . . .
H11 H 0.461136 0.786489 0.705882 0.027 Uiso 1 1 calc R U . . .
C12 C 0.5105(14) 0.5655(8) 0.6578(2) 0.0174(12) Uani 1 1 d . . . . .
C13 C 0.6063(15) 0.3995(8) 0.6637(2) 0.0191(12) Uani 1 1 d . . . . .
H13 H 0.607471 0.325546 0.629545 0.023 Uiso 1 1 calc R U . . .
C14 C 0.6998(15) 0.3403(8) 0.7183(2) 0.0200(12) Uani 1 1 d . . . . .
H14 H 0.766236 0.227311 0.721051 0.024 Uiso 1 1 calc R U . . .
C15 C 0.4062(15) 0.6121(8) 0.5979(3) 0.0193(12) Uani 1 1 d . . . . .
H15 H 0.431131 0.526687 0.568095 0.023 Uiso 1 1 calc R U . . .
C16 C 0.2824(14) 0.7531(8) 0.5779(2) 0.0180(12) Uani 1 1 d . . . . .
Br1 Br 0.19625(17) 0.95051(8) 0.62137(3) 0.02607(18) Uani 1 1 d . . . . .
Br2 Br 0.16569(16) 0.76504(9) 0.49655(3) 0.02722(19) Uani 1 1 d . . . . .
N1 N 0.2237(14) -0.0032(8) 0.7861(2) 0.0299(13) Uani 1 1 d . . . . .
N2 N 0.5431(16) -0.1457(8) 0.9358(3) 0.0380(15) Uani 1 1 d . . . . .

loop_
_atom_site_aniso_label
_atom_site_aniso_U_11
_atom_site_aniso_U_22
_atom_site_aniso_U_33
_atom_site_aniso_U_23
_atom_site_aniso_U_13
_atom_site_aniso_U_12
C1 0.018(3) 0.019(3) 0.021(3) 0.003(2) 0.004(2) 0.005(2)
C2 0.019(3) 0.018(3) 0.016(3) 0.001(2) 0.004(2) 0.005(2)
C3 0.023(3) 0.021(3) 0.019(3) 0.004(2) 0.004(2) 0.008(3)
C4 0.023(3) 0.033(4) 0.015(3) 0.005(3) 0.001(2) 0.008(3)
C5 0.022(3) 0.030(4) 0.020(3) -0.005(3) -0.002(2) 0.005(3)
C6 0.020(3) 0.023(3) 0.023(3) 0.004(3) 0.004(2) 0.001(3)
C7 0.023(3) 0.017(3) 0.020(3) 0.005(2) 0.007(2) 0.008(3)
C8 0.032(4) 0.029(4) 0.019(3) 0.005(3) 0.000(3) 0.005(3)
C9 0.018(3) 0.017(3) 0.018(3) 0.005(2) 0.004(2) 0.002(2)
C10 0.032(3) 0.015(3) 0.014(3) 0.002(2) 0.004(2) 0.005(3)
C11 0.031(3) 0.017(3) 0.021(3) 0.001(2) 0.001(2) 0.005(3)
C12 0.017(3) 0.017(3) 0.018(3) 0.001(2) 0.002(2) -0.001(2)
C13 0.027(3) 0.016(3) 0.014(3) -0.001(2) 0.004(2) 0.000(2)
C14 0.025(3) 0.016(3) 0.020(3) 0.002(2) 0.004(2) 0.006(2)
C15 0.023(3) 0.015(3) 0.020(3) 0.002(2) 0.002(2) 0.001(2)
C16 0.017(3) 0.020(3) 0.014(3) 0.000(2) -0.001(2) -0.005(2)
Br1 0.0339(4) 0.0203(3) 0.0252(3) 0.0013(3) -0.0010(3) 0.0087(3)
Br2 0.0320(4) 0.0315(4) 0.0184(3) 0.0049(3) -0.0029(2) 0.0062(3)
N1 0.029(3) 0.029(3) 0.031(3) -0.002(3) 0.004(2) 0.004(3)
N2 0.050(4) 0.031(4) 0.031(3) 0.009(3) -0.003(3) 0.000(3)

loop_
_atom_type_symbol
_atom_type_description
_atom_type_scat_dispersion_real
_atom_type_scat_dispersion_imag
_atom_type_scat_source
C C 0.0033 0.0016 'International Tables Vol C Tables 4.2.6.8 and 6.1.1.4'
H H 0 0 'International Tables Vol C Tables 4.2.6.8 and 6.1.1.4'
Br Br -0.2901 2.4595 'International Tables Vol C Tables 4.2.6.8 and 6.1.1.4'
N N 0.0061 0.0033 'International Tables Vol C Tables 4.2.6.8 and 6.1.1.4'

loop_
_geom_angle_atom_site_label_1
_geom_angle_atom_site_label_2
_geom_angle_atom_site_label_3
_geom_angle
_geom_angle_site_symmetry_1
_geom_angle_site_symmetry_3
_geom_angle_publ_flag
C6 C1 C2 117.9(5) . . ?
C6 C1 C9 120.7(5) . . ?
C2 C1 C9 121.4(5) . . ?
C3 C2 C1 119.9(5) . . ?
C3 C2 C7 117.7(5) . . ?
C1 C2 C7 122.3(5) . . ?
C4 C3 C2 120.6(6) . . ?
C4 C3 C8 120.5(5) . . ?
C2 C3 C8 118.9(6) . . ?
C3 C4 C5 119.4(5) . . ?
C6 C5 C4 120.7(6) . . ?
C5 C6 C1 121.5(6) . . ?
N1 C7 C2 175.8(6) . . ?
N2 C8 C3 179.3(7) . . ?
C14 C9 C10 118.4(5) . . ?
C14 C9 C1 122.5(5) . . ?
C10 C9 C1 119.0(5) . . ?
C9 C10 C11 121.4(5) . . ?
C10 C11 C12 120.4(6) . . ?
C11 C12 C13 117.7(5) . . ?
C11 C12 C15 125.7(5) . . ?
C13 C12 C15 116.6(5) . . ?
C14 C13 C12 121.4(5) . . ?
C9 C14 C13 120.6(5) . . ?
C16 C15 C12 131.6(6) . . ?
C15 C16 Br1 128.0(4) . . ?
C15 C16 Br2 119.6(5) . . ?
Br1 C16 Br2 112.4(3) . . ?

loop_
_geom_bond_atom_site_label_1
_geom_bond_atom_site_label_2
_geom_bond_distance
_geom_bond_site_symmetry_2
_geom_bond_publ_flag
C1 C6 1.403(9) . ?
C1 C2 1.414(8) . ?
C1 C9 1.485(7) . ?
C2 C3 1.416(7) . ?
C2 C7 1.442(9) . ?
C3 C4 1.383(9) . ?
C3 C8 1.437(9) . ?
C4 C5 1.394(9) . ?
C5 C6 1.383(8) . ?
C7 N1 1.136(8) . ?
C8 N2 1.139(9) . ?
C9 C14 1.382(8) . ?
C9 C10 1.383(8) . ?
C10 C11 1.393(8) . ?
C11 C12 1.391(8) . ?
C12 C13 1.397(8) . ?
C12 C15 1.472(7) . ?
C13 C14 1.387(8) . ?
C15 C16 1.340(8) . ?
C16 Br1 1.873(6) . ?
C16 Br2 1.891(5) . ?
